data_7213471
loop_
_publ_author_name
'Bickley, Jamie F.'
'Hauer, Bernhardt'
'Pena, Paula C. A.'
'Roberts, Stanley M.'
'Skidmore, John'

_publ_section_title
;
 The semi-pinacol rearrangement of homochiral epoxyalcohols catalysed by
 rare earth triflates
;
_journal_issue 11
_journal_name_full 'Journal of the Chemical Society, Perkin Transactions 1'
_journal_page_first 1253
_journal_paper_doi 10.1039/b101838h
_journal_year 2001
_chemical_formula_sum 'C17 H18 O2'
_chemical_formula_weight 254.35
_chemical_name_systematic
; 
? 
;
_space_group_IT_number 19
_symmetry_cell_setting orthorhombic
_symmetry_space_group_name_Hall 'P 2ac 2ab'
_symmetry_space_group_name_H-M 'P 21 21 21'
_atom_sites_solution_hydrogens geom
_atom_sites_solution_primary direct
_atom_sites_solution_secondary difmap
_audit_creation_method SHELXL-97
_cell_angle_alpha 90.00
_cell_angle_beta 90.00
_cell_angle_gamma 90.00
_cell_formula_units_Z 4
_cell_length_a 5.6084(7)
_cell_length_b 13.3595(17)
_cell_length_c 19.118(3)
_cell_measurement_temperature 213(2)
_cell_volume 1432.4(3)
_computing_data_collection 'IPDS (STOE, 1997)'
_computing_data_reduction 'X-RED (STOE, 1996)'
_computing_structure_refinement 'SHELXL-97 (Sheldrick, 1997)'
_computing_structure_solution 'SHELXS-97 (Sheldrick, 1990)'
_diffrn_ambient_temperature 213(2)
_diffrn_detector_area_resol_mean 6.67
_diffrn_measured_fraction_theta_full 0.981
_diffrn_measured_fraction_theta_max 0.981
_diffrn_measurement_device_type 'Stoe IPDS'
_diffrn_measurement_method 'image plate'
_diffrn_radiation_monochromator graphite
_diffrn_radiation_source 'fine-focus sealed tube'
_diffrn_radiation_type MoK\a
_diffrn_radiation_wavelength 0.71073
_diffrn_reflns_av_R_equivalents 0.0794
_diffrn_reflns_av_sigmaI/netI 0.0835
_diffrn_reflns_limit_h_max 6
_diffrn_reflns_limit_h_min -6
_diffrn_reflns_limit_k_max 15
_diffrn_reflns_limit_k_min -15
_diffrn_reflns_limit_l_max 22
_diffrn_reflns_limit_l_min -21
_diffrn_reflns_number 9206
_diffrn_reflns_theta_full 24.18
_diffrn_reflns_theta_max 24.18
_diffrn_reflns_theta_min 1.86
_exptl_absorpt_coefficient_mu 0.076
_exptl_absorpt_correction_T_max 0.9917
_exptl_absorpt_correction_T_min 0.9674
_exptl_absorpt_correction_type none
_exptl_crystal_colour yellow
_exptl_crystal_density_diffrn 1.179
_exptl_crystal_density_method 'not measured'
_exptl_crystal_description needle
_exptl_crystal_F_000 544
_exptl_crystal_size_max 0.80
_exptl_crystal_size_mid 0.30
_exptl_crystal_size_min 0.20
_refine_diff_density_max 0.100
_refine_diff_density_min -0.111
_refine_diff_density_rms 0.027
_refine_ls_abs_structure_details 'Flack H D (1983), Acta Cryst. A39, 876-881'
_refine_ls_abs_structure_Flack 1.5(19)
_refine_ls_extinction_method none
_refine_ls_goodness_of_fit_ref 0.772
_refine_ls_hydrogen_treatment mixed
_refine_ls_matrix_type full
_refine_ls_number_parameters 173
_refine_ls_number_reflns 2260
_refine_ls_number_restraints 0
_refine_ls_restrained_S_all 0.772
_refine_ls_R_factor_all 0.0658
_refine_ls_R_factor_gt 0.0333
_refine_ls_shift/su_max 0.000
_refine_ls_shift/su_mean 0.000
_refine_ls_structure_factor_coef Fsqd
_refine_ls_weighting_details 'w=1/[\s^2^(Fo^2^)+(0.0216P)^2^+0.0000P] where P=(Fo^2^+2Fc^2^)/3'
_refine_ls_weighting_scheme calc
_refine_ls_wR_factor_gt 0.0608
_refine_ls_wR_factor_ref 0.0661
_reflns_number_gt 1357
_reflns_number_total 2260
_reflns_threshold_expression >2sigma(I)
_cod_data_source_file b101838hsup1.cif
_cod_data_source_block ppc38
_cod_depositor_comments
;
The following automatic conversions were performed:

'_symmetry_cell_setting' value 'Orthorhombic' changed to
'orthorhombic' according to
/home/saulius/struct/CIF-dictionaries/cif_core.dic dictionary named
'cif_core.dic' version 2.4.2 from 2011-04-26.

Automatic conversion script
Id: cif_fix_values 1891 2012-01-12 08:04:46Z andrius 

The following automatic conversions were performed:

'_refine_ls_weighting_scheme' value 'calc
w=1/[\s^2^(Fo^2^)+(0.0216P)^2^+0.0000P] where P=(Fo^2^+2Fc^2^)/3' was
changed to 'calc'. New tag '_refine_ls_weighting_details' was
created. The value of the new tag was set to
'w=1/[\s^2^(Fo^2^)+(0.0216P)^2^+0.0000P] where P=(Fo^2^+2Fc^2^)/3'.

Automatic conversion script
Id: cif_fix_values 3143 2015-03-26 13:38:13Z robertas 
;
_cod_original_cell_volume 1432.4(4)
_cod_database_code 7213471

loop_
_symmetry_equiv_pos_as_xyz
'x, y, z'
'x+1/2, -y+1/2, -z'
'-x, y+1/2, -z+1/2'
'-x+1/2, -y, z+1/2'

loop_
_atom_site_label
_atom_site_type_symbol
_atom_site_fract_x
_atom_site_fract_y
_atom_site_fract_z
_atom_site_U_iso_or_equiv
_atom_site_adp_type
_atom_site_occupancy
_atom_site_calc_flag
_atom_site_refinement_flags
C1 C 0.3017(6) 0.7041(2) 1.17829(14) 0.0873(10) Uani 1 d .
H1A H 0.1666 0.7047 1.2100 0.105 Uiso 1 calc R
H1B H 0.3322 0.7716 1.1618 0.105 Uiso 1 calc R
H1C H 0.4412 0.6791 1.2026 0.105 Uiso 1 calc R
C2 C 0.2476(5) 0.63761(16) 1.11712(12) 0.0590(8) Uani 1 d .
H2A H 0.1036 0.6626 1.0939 0.071 Uiso 1 calc R
H2B H 0.2125 0.5702 1.1346 0.071 Uiso 1 calc R
C3 C 0.4451(5) 0.63027(15) 1.06353(11) 0.0441(6) Uani 1 d .
H3 H 0.5949 0.6149 1.0887 0.053 Uiso 1 calc R
C4 C 0.4005(4) 0.54591(14) 1.01095(10) 0.0375(6) Uani 1 d .
H4 H 0.2446 0.5575 0.9880 0.045 Uiso 1 calc R
C5 C 0.3977(4) 0.44299(14) 1.04456(10) 0.0348(5) Uani 1 d .
C6 C 0.2065(4) 0.37922(15) 1.03228(11) 0.0436(6) Uani 1 d .
H6 H 0.0809 0.3995 1.0029 0.052 Uiso 1 calc R
C7 C 0.2019(5) 0.28539(17) 1.06359(13) 0.0553(7) Uani 1 d .
H7 H 0.0737 0.2419 1.0546 0.066 Uiso 1 calc R
C8 C 0.3806(5) 0.25561(17) 1.10704(13) 0.0552(7) Uani 1 d .
H8 H 0.3732 0.1925 1.1287 0.066 Uiso 1 calc R
C9 C 0.5717(5) 0.31743(16) 1.11939(12) 0.0487(7) Uani 1 d .
H9 H 0.6953 0.2968 1.1493 0.058 Uiso 1 calc R
C10 C 0.5810(5) 0.41060(16) 1.08743(11) 0.0426(6) Uani 1 d .
H10 H 0.7136 0.4523 1.0950 0.051 Uiso 1 calc R
C11 C 0.5954(5) 0.54777(15) 0.95518(12) 0.0415(6) Uani 1 d .
C12 C 0.5333(4) 0.55209(17) 0.87996(11) 0.0400(6) Uani 1 d .
C13 C 0.3262(5) 0.5965(2) 0.85570(12) 0.0583(7) Uani 1 d .
H13 H 0.2123 0.6207 0.8876 0.070 Uiso 1 calc R
C14 C 0.2866(6) 0.6055(2) 0.78401(12) 0.0688(8) Uani 1 d .
H14 H 0.1468 0.6366 0.7678 0.083 Uiso 1 calc R
C15 C 0.4486(6) 0.5696(2) 0.73714(13) 0.0633(8) Uani 1 d .
H15 H 0.4205 0.5764 0.6889 0.076 Uiso 1 calc R
C16 C 0.6529(6) 0.52355(18) 0.76030(14) 0.0631(8) Uani 1 d .
H16 H 0.7624 0.4972 0.7280 0.076 Uiso 1 calc R
C17 C 0.6970(5) 0.51608(16) 0.83127(13) 0.0542(7) Uani 1 d .
H17 H 0.8393 0.4863 0.8469 0.065 Uiso 1 calc R
O1 O 0.4781(3) 0.72300(10) 1.02742(9) 0.0608(5) Uani 1 d .
H1 H 0.3465 0.7455 1.0153 0.091 Uiso 1 calc R
O2 O 0.8044(3) 0.54497(13) 0.97286(8) 0.0634(5) Uani 1 d .

loop_
_atom_site_aniso_label
_atom_site_aniso_U_11
_atom_site_aniso_U_22
_atom_site_aniso_U_33
_atom_site_aniso_U_23
_atom_site_aniso_U_13
_atom_site_aniso_U_12
C1 0.124(3) 0.0657(17) 0.0725(19) -0.0145(16) -0.002(2) 0.0218(19)
C2 0.082(3) 0.0415(13) 0.0533(16) -0.0024(12) 0.0114(16) 0.0011(15)
C3 0.0521(18) 0.0322(12) 0.0481(14) 0.0098(11) -0.0005(13) -0.0003(12)
C4 0.0327(14) 0.0430(12) 0.0368(12) 0.0075(10) -0.0020(10) 0.0015(12)
C5 0.0338(15) 0.0364(12) 0.0342(12) -0.0021(10) 0.0002(10) -0.0014(12)
C6 0.0357(15) 0.0453(14) 0.0497(14) -0.0039(12) 0.0018(13) -0.0008(13)
C7 0.0492(19) 0.0431(14) 0.0735(18) -0.0074(14) 0.0049(16) -0.0109(13)
C8 0.068(2) 0.0350(13) 0.0628(18) 0.0021(12) 0.0125(15) -0.0008(14)
C9 0.055(2) 0.0434(14) 0.0480(15) 0.0054(12) -0.0075(15) 0.0061(14)
C10 0.0381(16) 0.0456(13) 0.0440(13) 0.0027(11) -0.0060(12) -0.0042(12)
C11 0.0330(16) 0.0439(12) 0.0477(15) 0.0099(11) -0.0024(12) 0.0000(13)
C12 0.0371(16) 0.0434(12) 0.0394(13) 0.0050(11) 0.0010(12) -0.0036(12)
C13 0.0422(19) 0.0929(19) 0.0398(15) 0.0052(13) 0.0023(13) 0.0056(16)
C14 0.054(2) 0.106(2) 0.0457(16) 0.0098(15) -0.0060(15) -0.0009(18)
C15 0.074(2) 0.074(2) 0.0416(16) -0.0037(14) -0.0011(17) -0.0151(18)
C16 0.090(3) 0.0535(17) 0.0456(17) -0.0066(13) 0.0192(17) 0.0001(17)
C17 0.0577(18) 0.0430(14) 0.0619(18) 0.0078(12) 0.0116(16) 0.0035(13)
O1 0.0663(14) 0.0405(10) 0.0757(12) 0.0205(9) -0.0025(10) -0.0007(8)
O2 0.0353(11) 0.0957(13) 0.0594(11) 0.0224(10) -0.0030(10) 0.0010(11)

loop_
_atom_type_symbol
_atom_type_description
_atom_type_scat_dispersion_real
_atom_type_scat_dispersion_imag
_atom_type_scat_source
C C 0.0020 0.0020 'International Tables Vol C Tables 4.2.6.8 and 6.1.1.4'
H H 0.0000 0.0000 'International Tables Vol C Tables 4.2.6.8 and 6.1.1.4'
O O 0.0080 0.0060 'International Tables Vol C Tables 4.2.6.8 and 6.1.1.4'

loop_
_geom_angle_atom_site_label_1
_geom_angle_atom_site_label_2
_geom_angle_atom_site_label_3
_geom_angle
C1 C2 C3 114.7(2)
O1 C3 C2 111.45(19)
O1 C3 C4 109.99(16)
C2 C3 C4 111.89(19)
C5 C4 C11 108.52(17)
C5 C4 C3 113.00(15)
C11 C4 C3 109.24(18)
C10 C5 C6 118.8(2)
C10 C5 C4 121.8(2)
C6 C5 C4 119.5(2)
C7 C6 C5 119.7(2)
C8 C7 C6 120.9(2)
C7 C8 C9 120.2(2)
C8 C9 C10 119.5(2)
C5 C10 C9 120.9(2)
O2 C11 C12 119.7(2)
O2 C11 C4 119.6(2)
C12 C11 C4 120.7(2)
C13 C12 C17 118.5(2)
C13 C12 C11 122.6(2)
C17 C12 C11 118.7(2)
C12 C13 C14 120.0(2)
C15 C14 C13 120.6(3)
C14 C15 C16 120.1(2)
C15 C16 C17 119.9(3)
C16 C17 C12 120.8(3)

loop_
_geom_bond_atom_site_label_1
_geom_bond_atom_site_label_2
_geom_bond_distance
C1 C2 1.500(3)
C2 C3 1.512(3)
C3 O1 1.430(2)
C3 C4 1.531(3)
C4 C5 1.518(3)
C4 C11 1.527(3)
C5 C10 1.384(3)
C5 C6 1.390(3)
C6 C7 1.389(3)
C7 C8 1.361(3)
C8 C9 1.374(3)
C9 C10 1.387(3)
C11 O2 1.221(3)
C11 C12 1.481(3)
C12 C13 1.385(3)
C12 C17 1.393(3)
C13 C14 1.394(3)
C14 C15 1.363(4)
C15 C16 1.374(4)
C16 C17 1.383(3)

loop_
_geom_hbond_atom_site_label_D
_geom_hbond_atom_site_label_H
_geom_hbond_atom_site_label_A
_geom_hbond_distance_DH
_geom_hbond_distance_HA
_geom_hbond_distance_DA
_geom_hbond_angle_DHA
_geom_hbond_site_symmetry_A
O1 H1 O1 0.83 2.26 3.0795(13) 168.9 2_467

loop_
_geom_torsion_atom_site_label_1
_geom_torsion_atom_site_label_2
_geom_torsion_atom_site_label_3
_geom_torsion_atom_site_label_4
_geom_torsion
C1 C2 C3 O1 -68.0(3)
C1 C2 C3 C4 168.33(19)
O1 C3 C4 C5 172.1(2)
C2 C3 C4 C5 -63.5(3)
O1 C3 C4 C11 51.2(2)
C2 C3 C4 C11 175.61(19)
C11 C4 C5 C10 69.7(2)
C3 C4 C5 C10 -51.6(3)
C11 C4 C5 C6 -110.4(2)
C3 C4 C5 C6 128.3(2)
C10 C5 C6 C7 0.7(3)
C4 C5 C6 C7 -179.26(19)
C5 C6 C7 C8 1.0(4)
C6 C7 C8 C9 -1.5(4)
C7 C8 C9 C10 0.2(4)
C6 C5 C10 C9 -1.9(3)
C4 C5 C10 C9 178.0(2)
C8 C9 C10 C5 1.5(3)
C5 C4 C11 O2 -69.3(3)
C3 C4 C11 O2 54.3(3)
C5 C4 C11 C12 110.2(2)
C3 C4 C11 C12 -126.2(2)
O2 C11 C12 C13 -151.7(2)
C4 C11 C12 C13 28.8(3)
O2 C11 C12 C17 23.8(3)
C4 C11 C12 C17 -155.7(2)
C17 C12 C13 C14 -0.8(4)
C11 C12 C13 C14 174.8(3)
C12 C13 C14 C15 0.9(4)
C13 C14 C15 C16 0.4(4)
C14 C15 C16 C17 -1.8(4)
C15 C16 C17 C12 1.9(4)
C13 C12 C17 C16 -0.7(4)
C11 C12 C17 C16 -176.4(2)
